data_7133299
loop_
_publ_author_name
'Lillo, Hayley L.'
'Buss, Joshua A.'

_publ_section_title
;
 A dinuclear nickel peroxycarbonate complex: CO<sub>2</sub> addition
 promotes H<sub>2</sub>O<sub>2</sub> release.
;
_journal_issue 65
_journal_name_full 'Chemical communications (Cambridge, England)'
_journal_page_first 8549
_journal_page_last 8552
_journal_paper_doi 10.1039/d4cc02241f
_journal_volume 60
_journal_year 2024
_chemical_formula_moiety 'C38 H39 F6 N6 Ni2 O7 S2, C H2 Cl2, C F3 O3 S'
_chemical_formula_sum 'C40 H41 Cl2 F9 N6 Ni2 O10 S3'
_chemical_formula_weight 1221.29
_space_group_crystal_system monoclinic
_space_group_IT_number 14
_space_group_name_Hall '-P 2yn'
_space_group_name_H-M_alt 'P 1 21/n 1'
_atom_sites_solution_hydrogens geom
_atom_sites_solution_primary dual
_audit_creation_date 2024-06-20
_audit_creation_method
;
Olex2 1.3
(compiled 2020.11.12 svn.r5f609507 for OlexSys, GUI svn.r6408)
;
_audit_update_record
;
2024-06-20 deposited with the CCDC.	2024-07-08 downloaded from the CCDC.
;
_cell_angle_alpha 90
_cell_angle_beta 98.0290(10)
_cell_angle_gamma 90
_cell_formula_units_Z 4
_cell_length_a 11.11800(10)
_cell_length_b 20.66740(10)
_cell_length_c 21.7121(2)
_cell_measurement_reflns_used 49765
_cell_measurement_temperature 85
_cell_measurement_theta_max 69.1270
_cell_measurement_theta_min 2.0720
_cell_volume 4940.10(7)
_computing_cell_refinement 'CrysAlisPro 1.171.42.84a (Rigaku OD, 2023)'
_computing_data_collection 'CrysAlisPro 1.171.42.84a (Rigaku OD, 2023)'
_computing_data_reduction 'CrysAlisPro 1.171.42.84a (Rigaku OD, 2023)'
_computing_molecular_graphics 'Olex2 1.3 (Dolomanov et al., 2009)'
_computing_publication_material 'Olex2 1.3 (Dolomanov et al., 2009)'
_computing_structure_refinement 'SHELXL 2018/3 (Sheldrick, 2015)'
_computing_structure_solution 'SHELXT 2018/2 (Sheldrick, 2018)'
_diffrn_ambient_temperature 85
_diffrn_detector 'CCD plate'
_diffrn_measured_fraction_theta_full 0.995
_diffrn_measured_fraction_theta_max 0.987
_diffrn_measurement_details
;
List of Runs (angles in degrees, time in seconds):

  # Type    Start    End  Width  t~exp~   \w     \q     \k     \f   Frames
#--------------------------------------------------------------------------
  1  \w   -110.00  70.00   1.00    1.00    --  -20.00   0.00-180.00  180
  2  \w    -45.00   0.00   1.00    1.00    --  -20.00  72.00   0.00   45
  3  \w    -45.00   0.00   1.00    1.00    --  -20.00  72.00   0.00   45
  4  \w    -25.00  43.00   1.00    1.00    --  -20.00  36.00 120.00   68
  5  \w    -45.00   0.00   1.00    1.00    --  -20.00  72.00-180.00   45
  6  \w   -173.00-128.00   1.00    2.00    --  -92.00 -36.00 120.00   45
  7  \w   -133.00 -88.00   1.00    2.00    --  -92.00 -36.00 -60.00   45
  8  \w   -104.00 -59.00   1.00    2.00    --  -92.00  36.00  60.00   45
  9  \w   -122.00 -77.00   1.00    2.00    --  -92.00 -72.00  60.00   45
 10  \w   -174.00 -78.00   1.00    2.00    --  -92.00 -72.00-120.00   96
 11  \w    -93.00 -35.00   1.00    2.00    --  -92.00  36.00-120.00   58
 12  \w   -176.00 -77.00   1.00    2.00    --  -92.00 -72.00 -60.00   99
 13  \w   -147.00 -75.00   1.00    2.00    --  -92.00 -72.00-180.00   72
 14  \w   -176.00 -77.00   1.00    2.00    --  -92.00 -72.00 120.00   99
 15  \w   -177.00-116.00   1.00    2.00    --  -92.00 -36.00  60.00   61
 16  \w    -87.00  -9.00   1.00    2.00    --  -92.00  36.00 -60.00   78
 17  \w   -102.00 -14.00   1.00    2.00    --  -92.00  36.00   0.00   88
 18  \w   -102.00 -21.00   1.00    2.00    --  -92.00  72.00 120.00   81
 19  \w   -175.00-104.00   1.00    2.00    --  -92.00 -36.00   0.00   71
 20  \w   -104.00 -52.00   1.00    2.00    --  -92.00  72.00  60.00   52
 21  \w   -109.00 -14.00   1.00    2.00    --  -92.00  72.00-120.00   95
 22  \w   -105.00 -24.00   1.00    2.00    --  -92.00  36.00-120.00   81
 23  \w   -105.00  -2.00   1.00    2.00    --  -92.00  36.00-180.00  103
 24  \w   -106.00  -2.00   1.00    2.00    --  -92.00  72.00 -60.00  104
 25  \w   -106.00  -2.00   1.00    2.00    --  -92.00  72.00 -60.00  104
 26  \w   -107.00 -29.00   1.00    2.00    --  -92.00  72.00   0.00   78
 27  \w   -117.00 -72.00   1.00    2.00    --  -92.00  72.00 180.00   45
;
_diffrn_measurement_device 'abstract diffractometer'
_diffrn_measurement_device_type 'dtrek-CrysAlisPro-abstract goniometer imported rigaku-d*trek images'
_diffrn_measurement_method '\w scans'
_diffrn_orient_matrix_type 'CrysAlisPro convention (1999,Acta A55,543-557)'
_diffrn_orient_matrix_UB_11 0.0556175000
_diffrn_orient_matrix_UB_12 -0.0427697000
_diffrn_orient_matrix_UB_13 0.0548302000
_diffrn_orient_matrix_UB_21 0.0027440000
_diffrn_orient_matrix_UB_22 0.0585485000
_diffrn_orient_matrix_UB_23 0.0440367000
_diffrn_orient_matrix_UB_31 -0.1283962000
_diffrn_orient_matrix_UB_32 -0.0172347000
_diffrn_orient_matrix_UB_33 0.0137811000
_diffrn_radiation_monochromator graphite
_diffrn_radiation_probe x-ray
_diffrn_radiation_type 'Cu K\a'
_diffrn_radiation_wavelength 1.54184
_diffrn_reflns_av_R_equivalents 0.0360
_diffrn_reflns_av_unetI/netI 0.0165
_diffrn_reflns_Laue_measured_fraction_full 0.995
_diffrn_reflns_Laue_measured_fraction_max 0.987
_diffrn_reflns_limit_h_max 12
_diffrn_reflns_limit_h_min -13
_diffrn_reflns_limit_k_max 25
_diffrn_reflns_limit_k_min -25
_diffrn_reflns_limit_l_max 25
_diffrn_reflns_limit_l_min -26
_diffrn_reflns_number 73909
_diffrn_reflns_point_group_measured_fraction_full 0.995
_diffrn_reflns_point_group_measured_fraction_max 0.987
_diffrn_reflns_theta_full 67.684
_diffrn_reflns_theta_max 69.429
_diffrn_reflns_theta_min 2.966
_diffrn_source 'fine-focus sealed X-ray tube'
_diffrn_source_type 'Enhance (Cu) X-ray Source'
_exptl_absorpt_coefficient_mu 3.975
_exptl_absorpt_correction_T_max 1.00000
_exptl_absorpt_correction_T_min 0.82132
_exptl_absorpt_correction_type multi-scan
_exptl_absorpt_process_details
;
CrysAlisPro 1.171.42.84a (Rigaku Oxford Diffraction, 2023)
Empirical absorption correction using spherical harmonics,
implemented in SCALE3 ABSPACK scaling algorithm.
;
_exptl_crystal_colour blue
_exptl_crystal_colour_primary blue
_exptl_crystal_density_diffrn 1.642
_exptl_crystal_description block
_exptl_crystal_F_000 2488
_exptl_crystal_size_max 0.189
_exptl_crystal_size_mid 0.168
_exptl_crystal_size_min 0.11
_refine_diff_density_max 0.822
_refine_diff_density_min -0.670
_refine_diff_density_rms 0.100
_refine_ls_extinction_coef 0.00202(8)
_refine_ls_extinction_expression Fc^*^=kFc[1+0.001xFc^2^\l^3^/sin(2\q)]^-1/4^
_refine_ls_extinction_method 'SHELXL-2018/3 (Sheldrick 2018)'
_refine_ls_goodness_of_fit_ref 1.114
_refine_ls_hydrogen_treatment constr
_refine_ls_matrix_type full
_refine_ls_number_parameters 703
_refine_ls_number_reflns 9159
_refine_ls_number_restraints 88
_refine_ls_restrained_S_all 1.111
_refine_ls_R_factor_all 0.0449
_refine_ls_R_factor_gt 0.0443
_refine_ls_shift/su_max 0.001
_refine_ls_shift/su_mean 0.000
_refine_ls_structure_factor_coef Fsqd
_refine_ls_weighting_details 'w=1/[\s^2^(Fo^2^)+(0.0512P)^2^+6.7725P] where P=(Fo^2^+2Fc^2^)/3'
_refine_ls_weighting_scheme calc
_refine_ls_wR_factor_gt 0.1105
_refine_ls_wR_factor_ref 0.1116
_reflns_Friedel_coverage 0.000
_reflns_number_gt 9031
_reflns_number_total 9159
_reflns_threshold_expression 'I > 2\s(I)'
_cod_data_source_file d4cc02241f2.cif
_cod_data_source_block cp125
_cod_depositor_comments 'Adding full bibliography for 7133299--7133302.cif.'
_cod_database_code 7133299
_shelx_shelxl_version_number 2018/3
_chemical_oxdiff_formula C38H39CuF6N6NiO7S2
_shelx_space_group_comment
;
The symmetry employed for this shelxl refinement is uniquely defined
by the following loop, which should always be used as a source of
symmetry information in preference to the above space-group names.
They are only intended as comments.
;
_shelx_estimated_absorpt_t_max 0.669
_shelx_estimated_absorpt_t_min 0.520
_reflns_odcompleteness_completeness 98.63
_reflns_odcompleteness_iscentric 1
_reflns_odcompleteness_theta 69.30
_olex2_refinement_description
;
1. Fixed Uiso
 At 1.2 times of:
  All C(H) groups, All C(H,H) groups
 At 1.5 times of:
  All C(H,H,H) groups
2. Restrained distances
 Cl1-C40B \\sim Cl1-C40A
 with sigma of 0.02
 Cl2A-C40B \\sim Cl2B-C40A
 with sigma of 0.02
 Cl1-Cl2A \\sim Cl1-Cl2B
 with sigma of 0.02
 Cl1-C40A \\sim Cl1-C40B \\sim Cl2A-C40A \\sim Cl2B-C40B
 with sigma of 0.02
 Cl1-C40B \\sim Cl2A-C40A
 with sigma of 0.02
 Cl1-C40A \\sim Cl2B-C40B
 with sigma of 0.02
 Cl2B-C40B \\sim Cl1-C40B
 with sigma of 0.02
 Cl1-C40A \\sim Cl2A-C40A
 with sigma of 0.02
3. Rigid bond restraints
 C40B, Cl1, Cl2B
 with sigma for 1-2 distances of 0.001 and sigma for 1-3 distances of 0.001
4. Uiso/Uaniso restraints and constraints
C40A \\sim Cl1 \\sim C40B \\sim Cl2A \\sim H40A \\sim H40B \\sim Cl2B \\sim
H40C \\sim H40D: within 1.7A with sigma of 0.04 and sigma for terminal atoms of
0.08 within 1.7A
5. Rigid body (RIGU) restrains
 C40B, Cl1, Cl2B
 with sigma for 1-2 distances of 0.001 and sigma for 1-3 distances of 0.001
6. Others
 Sof(C8B)=Sof(H8BA)=Sof(H8BB)=Sof(H8BC)=Sof(C9B)=Sof(H9BA)=Sof(H9BB)=Sof(H9BC)=
 Sof(C10B)=Sof(H10D)=Sof(H10E)=Sof(H10F)=1-FVAR(1)
 Sof(C8A)=Sof(H8AA)=Sof(H8AB)=Sof(H8AC)=Sof(C9A)=Sof(H9AA)=Sof(H9AB)=Sof(H9AC)=
 Sof(C10A)=Sof(H10A)=Sof(H10B)=Sof(H10C)=FVAR(1)
 Sof(Cl2B)=Sof(C40B)=Sof(H40C)=Sof(H40D)=1-FVAR(2)
 Sof(Cl2A)=Sof(C40A)=Sof(H40A)=Sof(H40B)=FVAR(2)
7.a Secondary CH2 refined with riding coordinates:
 C11(H11A,H11B), C12(H12A,H12B), C18(H18A,H18B), C24(H24A,H24B), C25(H25A,
 H25B), C31(H31A,H31B), C40A(H40A,H40B), C40B(H40C,H40D)
7.b Aromatic/amide H refined with riding coordinates:
 C3(H3), C5(H5), C14(H14), C15(H15), C16(H16), C17(H17), C20(H20), C21(H21),
 C22(H22), C23(H23), C27(H27), C28(H28), C29(H29), C30(H30), C33(H33), C34(H34),
  C35(H35), C36(H36)
7.c Idealised Me refined as rotating group:
 C8A(H8AA,H8AB,H8AC), C9A(H9AA,H9AB,H9AC), C10A(H10A,H10B,H10C), C8B(H8BA,H8BB,
 H8BC), C9B(H9BA,H9BB,H9BC), C10B(H10D,H10E,H10F)
;
_olex2_submission_special_instructions 'No special instructions were received'
_oxdiff_exptl_absorpt_empirical_details
;
Empirical correction (ABSPACK) includes:
- Absorption correction using spherical harmonics
- Frame scaling
- Detector area scaling
;
_oxdiff_exptl_absorpt_empirical_full_max 1.768
_oxdiff_exptl_absorpt_empirical_full_min 0.563

loop_
_space_group_symop_operation_xyz
'x, y, z'
'-x+1/2, y+1/2, -z+1/2'
'-x, -y, -z'
'x-1/2, -y-1/2, z-1/2'

loop_
_atom_site_label
_atom_site_type_symbol
_atom_site_fract_x
_atom_site_fract_y
_atom_site_fract_z
_atom_site_U_iso_or_equiv
_atom_site_adp_type
_atom_site_occupancy
_atom_site_site_symmetry_order
_atom_site_calc_flag
_atom_site_refinement_flags_posn
_atom_site_refinement_flags_adp
_atom_site_refinement_flags_occupancy
_atom_site_disorder_assembly
_atom_site_disorder_group
Ni1 Ni 0.40133(3) 0.51049(2) 0.28196(2) 0.01947(12) Uani 1 1 d . . . . .
Ni2 Ni 0.18851(3) 0.64390(2) 0.28899(2) 0.01950(12) Uani 1 1 d . . . . .
S1 S 0.18006(6) 0.49705(3) 0.36178(3) 0.02985(15) Uani 1 1 d . . . . .
S2 S 0.46296(6) 0.65918(4) 0.36149(3) 0.03424(17) Uani 1 1 d . . . . .
F1 F 0.1894(3) 0.41490(10) 0.45267(10) 0.0714(7) Uani 1 1 d . . . . .
F2 F 0.0948(2) 0.50196(12) 0.46694(11) 0.0753(7) Uani 1 1 d . . . . .
F3 F 0.2874(2) 0.50146(15) 0.47618(10) 0.0819(8) Uani 1 1 d . . . . .
F4 F 0.61674(19) 0.65779(14) 0.46326(10) 0.0719(7) Uani 1 1 d . . . . .
F5 F 0.4451(3) 0.61363(14) 0.47115(10) 0.0827(8) Uani 1 1 d . . . . .
F6 F 0.4581(2) 0.71533(13) 0.46884(11) 0.0761(7) Uani 1 1 d . . . . .
O1 O 0.28005(15) 0.57715(8) 0.24752(8) 0.0265(4) Uani 1 1 d . . . . .
O2 O 0.29628(17) 0.47555(9) 0.34685(8) 0.0311(4) Uani 1 1 d . . . . .
O3 O 0.0794(2) 0.46166(12) 0.33200(12) 0.0528(6) Uani 1 1 d . . . . .
O4 O 0.1663(2) 0.56666(10) 0.36066(10) 0.0439(5) Uani 1 1 d . . . . .
O5 O 0.4860(3) 0.59222(14) 0.34849(12) 0.0727(9) Uani 1 1 d . . . . .
O6 O 0.5418(2) 0.70533(19) 0.34039(15) 0.0853(11) Uani 1 1 d . . . . .
O7 O 0.33621(16) 0.67659(9) 0.35002(9) 0.0321(4) Uani 1 1 d . . . . .
N1 N 0.51748(18) 0.53275(10) 0.21882(10) 0.0267(4) Uani 1 1 d . . . . .
N2 N 0.33518(19) 0.44037(11) 0.21368(10) 0.0284(5) Uani 1 1 d . . . . .
N3 N 0.55153(19) 0.46503(10) 0.32423(9) 0.0270(4) Uani 1 1 d . . . . .
N4 N 0.03058(19) 0.62503(10) 0.22989(10) 0.0259(4) Uani 1 1 d . . . . .
N5 N 0.06714(19) 0.68799(10) 0.33717(10) 0.0264(4) Uani 1 1 d . . . . .
N6 N 0.20940(19) 0.71845(11) 0.22330(10) 0.0297(5) Uani 1 1 d . . . . .
C1 C 0.2600(2) 0.58051(12) 0.18390(11) 0.0253(5) Uani 1 1 d . . . . .
C2 C 0.3571(2) 0.59002(12) 0.15063(12) 0.0260(5) Uani 1 1 d . . . . .
C3 C 0.3361(2) 0.59334(12) 0.08578(12) 0.0262(5) Uani 1 1 d . . . . .
H3 H 0.402999 0.599257 0.063524 0.031 Uiso 1 1 calc R U . . .
C4 C 0.2193(2) 0.58819(12) 0.05277(11) 0.0257(5) Uani 1 1 d . . . . .
C5 C 0.1235(2) 0.57982(12) 0.08734(12) 0.0260(5) Uani 1 1 d . . . . .
H5 H 0.042932 0.577167 0.066070 0.031 Uiso 1 1 calc R U . . .
C6 C 0.1422(2) 0.57524(12) 0.15195(12) 0.0254(5) Uani 1 1 d . . . . .
C7 C 0.1959(2) 0.59441(14) -0.01823(12) 0.0310(6) Uani 1 1 d . . . . .
C11 C 0.4827(2) 0.59505(12) 0.18589(12) 0.0283(5) Uani 1 1 d . . . . .
H11A H 0.541122 0.605064 0.156752 0.034 Uiso 1 1 calc R U . . .
H11B H 0.485611 0.630661 0.216558 0.034 Uiso 1 1 calc R U . . .
C12 C 0.5143(2) 0.47875(13) 0.17340(12) 0.0282(5) Uani 1 1 d . . . . .
H12A H 0.579070 0.447342 0.188356 0.034 Uiso 1 1 calc R U . . .
H12B H 0.531566 0.496097 0.133044 0.034 Uiso 1 1 calc R U . . .
C13 C 0.3935(2) 0.44402(12) 0.16362(12) 0.0264(5) Uani 1 1 d . . . . .
C14 C 0.3491(2) 0.41556(13) 0.10757(13) 0.0315(6) Uani 1 1 d . . . . .
H14 H 0.391817 0.419251 0.072778 0.038 Uiso 1 1 calc R U . . .
C15 C 0.2406(3) 0.38138(14) 0.10304(14) 0.0357(6) Uani 1 1 d . . . . .
H15 H 0.207538 0.361591 0.064919 0.043 Uiso 1 1 calc R U . . .
C16 C 0.1813(3) 0.37657(14) 0.15485(14) 0.0348(6) Uani 1 1 d . . . . .
H16 H 0.107869 0.352681 0.153098 0.042 Uiso 1 1 calc R U . . .
C17 C 0.2305(2) 0.40705(13) 0.20900(13) 0.0312(6) Uani 1 1 d . . . . .
H17 H 0.189021 0.404400 0.244303 0.037 Uiso 1 1 calc R U . . .
C18 C 0.6401(2) 0.53722(13) 0.25542(13) 0.0303(5) Uani 1 1 d . . . . .
H18A H 0.651674 0.580788 0.274281 0.036 Uiso 1 1 calc R U . . .
H18B H 0.702503 0.530875 0.227617 0.036 Uiso 1 1 calc R U . . .
C19 C 0.6552(2) 0.48668(12) 0.30586(12) 0.0270(5) Uani 1 1 d . . . . .
C20 C 0.7679(2) 0.46533(13) 0.33367(13) 0.0312(6) Uani 1 1 d . . . . .
H20 H 0.839929 0.481133 0.320020 0.037 Uiso 1 1 calc R U . . .
C21 C 0.7744(3) 0.42093(14) 0.38134(13) 0.0342(6) Uani 1 1 d . . . . .
H21 H 0.850912 0.406064 0.401217 0.041 Uiso 1 1 calc R U . . .
C22 C 0.6678(3) 0.39821(14) 0.39995(13) 0.0353(6) Uani 1 1 d . . . . .
H22 H 0.670074 0.367334 0.432505 0.042 Uiso 1 1 calc R U . . .
C23 C 0.5586(2) 0.42124(14) 0.37035(12) 0.0320(6) Uani 1 1 d . . . . .
H23 H 0.485545 0.405587 0.383007 0.038 Uiso 1 1 calc R U . . .
C24 C 0.0395(2) 0.56689(12) 0.18935(12) 0.0269(5) Uani 1 1 d . . . . .
H24A H 0.053321 0.527662 0.215552 0.032 Uiso 1 1 calc R U . . .
H24B H -0.037661 0.561231 0.161035 0.032 Uiso 1 1 calc R U . . .
C25 C -0.0632(2) 0.61549(13) 0.27091(12) 0.0305(6) Uani 1 1 d . . . . .
H25A H -0.058483 0.570722 0.287299 0.037 Uiso 1 1 calc R U . . .
H25B H -0.144743 0.621760 0.246800 0.037 Uiso 1 1 calc R U . . .
C26 C -0.0451(2) 0.66278(12) 0.32422(12) 0.0281(5) Uani 1 1 d . . . . .
C27 C -0.1365(3) 0.67809(14) 0.35932(13) 0.0342(6) Uani 1 1 d . . . . .
H27 H -0.215020 0.659396 0.349966 0.041 Uiso 1 1 calc R U . . .
C28 C -0.1108(3) 0.72114(15) 0.40820(13) 0.0380(6) Uani 1 1 d . . . . .
H28 H -0.171307 0.731571 0.433480 0.046 Uiso 1 1 calc R U . . .
C29 C 0.0034(3) 0.74896(14) 0.42013(13) 0.0360(6) Uani 1 1 d . . . . .
H29 H 0.021395 0.780099 0.452279 0.043 Uiso 1 1 calc R U . . .
C30 C 0.0901(2) 0.73039(13) 0.38423(12) 0.0311(6) Uani 1 1 d . . . . .
H30 H 0.169347 0.748261 0.393096 0.037 Uiso 1 1 calc R U . . .
C31 C 0.0024(2) 0.68388(13) 0.19070(12) 0.0283(5) Uani 1 1 d . . . . .
H31A H -0.048601 0.713424 0.211941 0.034 Uiso 1 1 calc R U . . .
H31B H -0.045165 0.670964 0.150612 0.034 Uiso 1 1 calc R U . . .
C32 C 0.1143(2) 0.71950(12) 0.17806(12) 0.0276(5) Uani 1 1 d . . . . .
C33 C 0.1157(3) 0.75365(14) 0.12361(14) 0.0359(6) Uani 1 1 d . . . . .
H33 H 0.047866 0.752641 0.091753 0.043 Uiso 1 1 calc R U . . .
C34 C 0.2183(3) 0.78953(15) 0.11630(16) 0.0433(7) Uani 1 1 d . . . . .
H34 H 0.221561 0.813777 0.079401 0.052 Uiso 1 1 calc R U . . .
C35 C 0.3157(3) 0.78948(14) 0.16350(15) 0.0391(7) Uani 1 1 d . . . . .
H35 H 0.386267 0.814331 0.159845 0.047 Uiso 1 1 calc R U . . .
C36 C 0.3089(2) 0.75290(13) 0.21578(13) 0.0326(6) Uani 1 1 d . . . . .
H36 H 0.376704 0.751944 0.247664 0.039 Uiso 1 1 calc R U . . .
C37 C 0.1897(3) 0.47827(16) 0.44421(15) 0.0438(7) Uani 1 1 d . . . . .
C38 C 0.4972(3) 0.66221(17) 0.44567(15) 0.0465(7) Uani 1 1 d . . . . .
C8A C 0.1147(4) 0.54091(18) -0.04747(16) 0.0391(9) Uani 0.824(5) 1 d . . P A 1
H8AA H 0.035060 0.543995 -0.033252 0.059 Uiso 0.824(5) 1 calc R U P A 1
H8AB H 0.151445 0.498896 -0.035291 0.059 Uiso 0.824(5) 1 calc R U P A 1
H8AC H 0.105004 0.545119 -0.092855 0.059 Uiso 0.824(5) 1 calc R U P A 1
C9A C 0.1284(3) 0.66066(17) -0.03378(16) 0.0352(8) Uani 0.824(5) 1 d . . P A 1
H9AA H 0.112974 0.666517 -0.078985 0.053 Uiso 0.824(5) 1 calc R U P A 1
H9AB H 0.179130 0.696230 -0.015029 0.053 Uiso 0.824(5) 1 calc R U P A 1
H9AC H 0.050996 0.660452 -0.016997 0.053 Uiso 0.824(5) 1 calc R U P A 1
C10A C 0.3124(3) 0.5961(2) -0.04816(16) 0.0391(9) Uani 0.824(5) 1 d . . P A 1
H10A H 0.291680 0.599945 -0.093381 0.059 Uiso 0.824(5) 1 calc R U P A 1
H10B H 0.358326 0.556055 -0.038163 0.059 Uiso 0.824(5) 1 calc R U P A 1
H10C H 0.361871 0.633226 -0.032125 0.059 Uiso 0.824(5) 1 calc R U P A 1
C8B C 0.0620(14) 0.5895(7) -0.0447(7) 0.030(4) Uani 0.176(5) 1 d . . P A 2
H8BA H 0.018860 0.627612 -0.032306 0.045 Uiso 0.176(5) 1 calc R U P A 2
H8BB H 0.027396 0.550383 -0.028559 0.045 Uiso 0.176(5) 1 calc R U P A 2
H8BC H 0.053689 0.587182 -0.090145 0.045 Uiso 0.176(5) 1 calc R U P A 2
C9B C 0.2602(18) 0.6447(10) -0.0390(8) 0.045(5) Uani 0.176(5) 1 d . . P A 2
H9BA H 0.242092 0.647609 -0.084364 0.067 Uiso 0.176(5) 1 calc R U P A 2
H9BB H 0.347366 0.637119 -0.026998 0.067 Uiso 0.176(5) 1 calc R U P A 2
H9BC H 0.237122 0.685221 -0.020341 0.067 Uiso 0.176(5) 1 calc R U P A 2
C10B C 0.2499(16) 0.5225(9) -0.0404(7) 0.039(4) Uani 0.176(5) 1 d . . P A 2
H10D H 0.203912 0.487066 -0.024783 0.059 Uiso 0.176(5) 1 calc R U P A 2
H10E H 0.335946 0.518368 -0.023277 0.059 Uiso 0.176(5) 1 calc R U P A 2
H10F H 0.241125 0.520454 -0.085891 0.059 Uiso 0.176(5) 1 calc R U P A 2
Cl1 Cl 0.85135(6) 0.82530(3) 0.27090(3) 0.03751(17) Uani 1 1 d D U . . .
Cl2A Cl 0.59585(14) 0.86177(11) 0.26208(18) 0.0482(7) Uani 0.793(13) 1 d D U P B 1
C40A C 0.7039(4) 0.8002(2) 0.2827(3) 0.0373(11) Uani 0.793(13) 1 d D U P B 1
H40A H 0.680737 0.761213 0.257342 0.045 Uiso 0.793(13) 1 calc R U P B 1
H40B H 0.704335 0.788672 0.326972 0.045 Uiso 0.793(13) 1 calc R U P B 1
Cl2B Cl 0.6205(13) 0.8858(11) 0.2861(7) 0.077(4) Uani 0.207(13) 1 d D U P B 2
C40B C 0.6903(13) 0.8145(14) 0.2646(13) 0.063(5) Uani 0.207(13) 1 d D U P B 2
H40C H 0.657487 0.803062 0.221177 0.076 Uiso 0.207(13) 1 calc R U P B 2
H40D H 0.671998 0.778501 0.291856 0.076 Uiso 0.207(13) 1 calc R U P B 2
S3 S 0.72000(6) 0.65155(3) 0.07404(3) 0.03320(16) Uani 1 1 d . . . . .
F7 F 0.75625(19) 0.75748(9) 0.14097(9) 0.0545(5) Uani 1 1 d . . . . .
F8 F 0.6528(2) 0.77222(10) 0.05147(11) 0.0726(7) Uani 1 1 d . . . . .
F9 F 0.56934(19) 0.72714(10) 0.12347(12) 0.0648(6) Uani 1 1 d . . . . .
O8 O 0.61604(18) 0.63039(11) 0.03170(9) 0.0417(5) Uani 1 1 d . . . . .
O9 O 0.74190(17) 0.61660(10) 0.13194(9) 0.0353(4) Uani 1 1 d . . . . .
O10 O 0.8277(2) 0.66568(14) 0.04678(10) 0.0524(6) Uani 1 1 d . . . . .
C39 C 0.6719(3) 0.73075(15) 0.09856(15) 0.0447(7) Uani 1 1 d . . . . .

loop_
_atom_site_aniso_label
_atom_site_aniso_U_11
_atom_site_aniso_U_22
_atom_site_aniso_U_33
_atom_site_aniso_U_23
_atom_site_aniso_U_13
_atom_site_aniso_U_12
Ni1 0.0185(2) 0.0208(2) 0.0195(2) -0.00034(14) 0.00412(15) -0.00126(14)
Ni2 0.0183(2) 0.0198(2) 0.0210(2) -0.00191(15) 0.00488(15) -0.00214(14)
S1 0.0282(3) 0.0313(3) 0.0304(3) -0.0044(2) 0.0053(2) 0.0048(2)
S2 0.0289(3) 0.0481(4) 0.0264(3) 0.0034(3) 0.0062(2) 0.0086(3)
F1 0.114(2) 0.0517(12) 0.0575(13) 0.0172(10) 0.0420(13) 0.0243(12)
F2 0.0864(17) 0.0804(16) 0.0724(15) 0.0082(12) 0.0581(14) 0.0295(13)
F3 0.0823(17) 0.129(2) 0.0324(10) -0.0146(12) -0.0002(11) -0.0163(16)
F4 0.0466(12) 0.1063(19) 0.0555(13) -0.0009(12) -0.0187(10) 0.0116(12)
F5 0.1003(19) 0.106(2) 0.0435(12) 0.0223(13) 0.0145(12) -0.0172(16)
F6 0.0724(15) 0.0881(17) 0.0605(13) -0.0416(13) -0.0161(11) 0.0164(13)
O1 0.0260(9) 0.0302(9) 0.0238(8) -0.0001(7) 0.0049(7) -0.0026(7)
O2 0.0334(10) 0.0341(9) 0.0274(9) 0.0030(7) 0.0101(7) 0.0056(8)
O3 0.0362(12) 0.0576(14) 0.0633(15) -0.0176(12) 0.0020(10) -0.0044(10)
O4 0.0525(13) 0.0337(11) 0.0480(12) -0.0002(9) 0.0161(10) 0.0112(9)
O5 0.089(2) 0.0784(18) 0.0437(13) -0.0189(13) -0.0142(13) 0.0550(16)
O6 0.0366(13) 0.142(3) 0.078(2) 0.058(2) 0.0111(13) -0.0113(16)
O7 0.0275(9) 0.0331(10) 0.0347(10) -0.0078(8) 0.0012(7) 0.0019(7)
N1 0.0210(10) 0.0295(11) 0.0295(11) 0.0027(9) 0.0032(8) -0.0025(8)
N2 0.0244(11) 0.0344(11) 0.0269(11) 0.0054(9) 0.0049(8) -0.0014(9)
N3 0.0276(11) 0.0302(11) 0.0241(10) -0.0023(8) 0.0065(8) 0.0014(8)
N4 0.0243(10) 0.0278(10) 0.0273(10) -0.0037(8) 0.0089(8) -0.0029(8)
N5 0.0238(10) 0.0276(10) 0.0280(11) -0.0014(8) 0.0038(8) 0.0005(8)
N6 0.0257(11) 0.0332(11) 0.0311(11) -0.0071(9) 0.0063(9) -0.0023(9)
C1 0.0266(13) 0.0232(12) 0.0267(12) -0.0007(9) 0.0054(10) -0.0015(9)
C2 0.0246(12) 0.0242(12) 0.0300(13) 0.0032(10) 0.0061(10) -0.0007(9)
C3 0.0266(12) 0.0237(12) 0.0298(13) 0.0018(10) 0.0093(10) 0.0007(9)
C4 0.0286(13) 0.0226(11) 0.0268(12) -0.0001(9) 0.0072(10) 0.0003(9)
C5 0.0233(12) 0.0246(12) 0.0299(13) -0.0042(10) 0.0036(10) -0.0009(9)
C6 0.0263(12) 0.0226(11) 0.0282(12) -0.0032(9) 0.0068(10) -0.0025(9)
C7 0.0300(14) 0.0378(14) 0.0261(13) -0.0003(11) 0.0072(10) -0.0028(11)
C11 0.0249(12) 0.0287(13) 0.0324(13) 0.0054(10) 0.0071(10) -0.0033(10)
C12 0.0222(12) 0.0349(13) 0.0285(13) 0.0022(10) 0.0070(10) 0.0021(10)
C13 0.0250(12) 0.0257(12) 0.0292(12) 0.0043(10) 0.0063(10) 0.0031(10)
C14 0.0337(14) 0.0310(13) 0.0310(13) -0.0024(10) 0.0083(11) 0.0010(11)
C15 0.0373(15) 0.0334(14) 0.0365(15) -0.0052(11) 0.0051(12) -0.0033(12)
C16 0.0299(14) 0.0322(14) 0.0428(15) 0.0009(12) 0.0065(11) -0.0058(11)
C17 0.0267(13) 0.0349(14) 0.0327(13) 0.0071(11) 0.0068(10) -0.0044(11)
C18 0.0204(12) 0.0340(14) 0.0362(14) 0.0042(11) 0.0026(10) -0.0035(10)
C19 0.0256(12) 0.0289(13) 0.0267(12) -0.0030(10) 0.0041(10) -0.0013(10)
C20 0.0244(13) 0.0341(14) 0.0352(14) -0.0017(11) 0.0039(10) -0.0008(10)
C21 0.0301(14) 0.0388(15) 0.0327(14) -0.0008(11) 0.0003(11) 0.0069(11)
C22 0.0365(15) 0.0420(15) 0.0286(13) 0.0047(11) 0.0090(11) 0.0088(12)
C23 0.0297(14) 0.0379(14) 0.0302(13) 0.0038(11) 0.0108(11) 0.0053(11)
C24 0.0240(12) 0.0289(12) 0.0286(12) -0.0064(10) 0.0066(10) -0.0041(10)
C25 0.0264(13) 0.0346(14) 0.0327(13) -0.0084(11) 0.0116(10) -0.0061(10)
C26 0.0281(13) 0.0289(12) 0.0278(12) -0.0025(10) 0.0053(10) -0.0005(10)
C27 0.0280(14) 0.0404(15) 0.0354(14) -0.0041(12) 0.0086(11) -0.0003(11)
C28 0.0350(15) 0.0470(16) 0.0335(14) -0.0066(12) 0.0102(12) 0.0058(12)
C29 0.0373(15) 0.0398(15) 0.0304(14) -0.0093(12) 0.0027(11) 0.0067(12)
C30 0.0310(14) 0.0310(13) 0.0298(13) -0.0041(10) -0.0004(10) 0.0023(11)
C31 0.0243(12) 0.0312(13) 0.0293(13) -0.0027(10) 0.0032(10) 0.0011(10)
C32 0.0270(13) 0.0242(12) 0.0320(13) -0.0063(10) 0.0056(10) 0.0013(10)
C33 0.0383(15) 0.0313(14) 0.0377(15) 0.0021(11) 0.0036(12) 0.0012(11)
C34 0.0489(18) 0.0340(15) 0.0485(18) 0.0090(13) 0.0120(14) -0.0032(13)
C35 0.0344(15) 0.0291(14) 0.0565(18) -0.0035(13) 0.0164(13) -0.0071(11)
C36 0.0264(13) 0.0324(14) 0.0407(15) -0.0084(11) 0.0100(11) -0.0044(10)
C37 0.0487(18) 0.0478(18) 0.0389(16) -0.0007(13) 0.0197(14) 0.0095(14)
C38 0.0439(18) 0.057(2) 0.0371(16) -0.0062(14) -0.0005(13) 0.0039(15)
C8A 0.049(2) 0.040(2) 0.0281(17) -0.0038(14) 0.0069(15) -0.0104(17)
C9A 0.0380(19) 0.0351(18) 0.0333(17) 0.0051(14) 0.0072(14) -0.0001(14)
C10A 0.040(2) 0.050(2) 0.0296(17) 0.0005(15) 0.0117(14) -0.0016(17)
C8B 0.041(9) 0.025(8) 0.023(7) 0.003(5) 0.000(6) -0.002(6)
C9B 0.046(11) 0.059(12) 0.029(8) 0.009(8) 0.002(7) -0.015(9)
C10B 0.041(9) 0.049(10) 0.028(8) -0.002(7) 0.004(7) 0.015(8)
Cl1 0.0348(4) 0.0342(3) 0.0440(4) -0.0021(3) 0.0073(3) -0.0019(3)
Cl2A 0.0329(6) 0.0557(10) 0.0579(14) 0.0168(7) 0.0122(6) 0.0070(5)
C40A 0.036(2) 0.037(2) 0.039(3) 0.0078(17) 0.0074(17) 0.0003(16)
Cl2B 0.053(4) 0.123(9) 0.060(5) 0.030(6) 0.027(4) 0.035(5)
C40B 0.0360(17) 0.098(8) 0.058(12) 0.001(8) 0.013(5) -0.007(5)
S3 0.0263(3) 0.0452(4) 0.0285(3) -0.0039(3) 0.0053(2) -0.0074(3)
F7 0.0665(13) 0.0418(10) 0.0478(10) -0.0054(8) -0.0181(9) -0.0005(9)
F8 0.0959(17) 0.0450(11) 0.0631(13) 0.0189(10) -0.0375(12) -0.0190(11)
F9 0.0511(12) 0.0496(12) 0.0955(17) -0.0086(11) 0.0163(11) 0.0139(9)
O8 0.0305(10) 0.0569(13) 0.0371(11) -0.0090(9) 0.0027(8) -0.0098(9)
O9 0.0266(9) 0.0417(11) 0.0381(10) 0.0025(8) 0.0061(8) -0.0010(8)
O10 0.0347(12) 0.0902(18) 0.0339(11) -0.0065(11) 0.0104(9) -0.0209(11)
C39 0.0491(18) 0.0391(16) 0.0411(16) 0.0073(13) -0.0105(14) -0.0065(14)

loop_
_atom_type_symbol
_atom_type_description
_atom_type_scat_dispersion_real
_atom_type_scat_dispersion_imag
_atom_type_scat_source
C C 0.0181 0.0091 'International Tables Vol C Tables 4.2.6.8 and 6.1.1.4'
H H 0.0000 0.0000 'International Tables Vol C Tables 4.2.6.8 and 6.1.1.4'
Cl Cl 0.3639 0.7018 'International Tables Vol C Tables 4.2.6.8 and 6.1.1.4'
F F 0.0727 0.0534 'International Tables Vol C Tables 4.2.6.8 and 6.1.1.4'
N N 0.0311 0.0180 'International Tables Vol C Tables 4.2.6.8 and 6.1.1.4'
Ni Ni -3.0029 0.5091 'International Tables Vol C Tables 4.2.6.8 and 6.1.1.4'
O O 0.0492 0.0322 'International Tables Vol C Tables 4.2.6.8 and 6.1.1.4'
S S 0.3331 0.5567 'International Tables Vol C Tables 4.2.6.8 and 6.1.1.4'

loop_
_geom_angle_atom_site_label_1
_geom_angle_atom_site_label_2
_geom_angle_atom_site_label_3
_geom_angle
_geom_angle_site_symmetry_1
_geom_angle_site_symmetry_3
_geom_angle_publ_flag
O1 Ni1 O2 94.55(7) . . ?
O1 Ni1 O5 85.73(8) . . ?
O1 Ni1 N1 92.87(8) . . ?
O1 Ni1 N2 93.40(8) . . ?
O1 Ni1 N3 164.12(8) . . ?
O2 Ni1 O5 92.76(10) . . ?
O2 Ni1 N2 93.62(8) . . ?
N1 Ni1 O2 171.99(8) . . ?
N1 Ni1 O5 90.80(10) . . ?
N1 Ni1 N2 82.90(8) . . ?
N2 Ni1 O5 173.60(10) . . ?
N3 Ni1 O2 92.15(8) . . ?
N3 Ni1 O5 79.57(8) . . ?
N3 Ni1 N1 81.44(8) . . ?
N3 Ni1 N2 100.54(8) . . ?
O1 Ni2 O4 86.24(7) . . ?
O1 Ni2 O7 96.03(7) . . ?
O1 Ni2 N4 91.83(8) . . ?
O1 Ni2 N5 162.83(8) . . ?
O1 Ni2 N6 95.01(8) . . ?
O7 Ni2 O4 86.75(8) . . ?
O7 Ni2 N6 92.37(8) . . ?
N4 Ni2 O4 97.42(8) . . ?
N4 Ni2 O7 171.34(8) . . ?
N4 Ni2 N6 83.30(8) . . ?
N5 Ni2 O4 79.56(8) . . ?
N5 Ni2 O7 92.78(8) . . ?
N5 Ni2 N4 80.58(8) . . ?
N5 Ni2 N6 99.33(8) . . ?
N6 Ni2 O4 178.55(8) . . ?
O2 S1 O4 113.43(12) . . ?
O2 S1 C37 102.91(13) . . ?
O3 S1 O2 114.42(13) . . ?
O3 S1 O4 115.54(15) . . ?
O3 S1 C37 105.86(16) . . ?
O4 S1 C37 102.72(14) . . ?
O5 S2 C38 102.25(15) . . ?
O6 S2 O5 116.6(2) . . ?
O6 S2 O7 114.26(15) . . ?
O6 S2 C38 104.51(18) . . ?
O7 S2 O5 113.69(15) . . ?
O7 S2 C38 103.16(14) . . ?
Ni1 O1 Ni2 131.74(9) . . ?
C1 O1 Ni1 114.74(15) . . ?
C1 O1 Ni2 113.41(15) . . ?
S1 O2 Ni1 130.48(11) . . ?
S1 O4 Ni2 133.67(13) . . ?
S2 O5 Ni1 138.42(15) . . ?
S2 O7 Ni2 134.15(12) . . ?
C11 N1 Ni1 111.42(15) . . ?
C12 N1 Ni1 108.34(15) . . ?
C12 N1 C11 110.4(2) . . ?
C18 N1 Ni1 105.79(15) . . ?
C18 N1 C11 111.07(19) . . ?
C18 N1 C12 109.7(2) . . ?
C13 N2 Ni1 111.48(17) . . ?
C13 N2 C17 118.6(2) . . ?
C17 N2 Ni1 127.79(18) . . ?
C19 N3 Ni1 113.43(17) . . ?
C23 N3 Ni1 127.60(18) . . ?
C23 N3 C19 118.7(2) . . ?
C24 N4 Ni2 113.33(15) . . ?
C25 N4 Ni2 105.17(15) . . ?
C25 N4 C24 110.91(19) . . ?
C25 N4 C31 110.1(2) . . ?
C31 N4 Ni2 107.06(15) . . ?
C31 N4 C24 110.12(19) . . ?
C26 N5 Ni2 112.43(17) . . ?
C30 N5 Ni2 127.89(18) . . ?
C30 N5 C26 118.9(2) . . ?
C32 N6 Ni2 110.71(17) . . ?
C32 N6 C36 118.7(2) . . ?
C36 N6 Ni2 129.17(19) . . ?
O1 C1 C2 120.1(2) . . ?
O1 C1 C6 120.4(2) . . ?
C2 C1 C6 119.6(2) . . ?
C1 C2 C3 119.8(2) . . ?
C1 C2 C11 118.6(2) . . ?
C3 C2 C11 121.6(2) . . ?
C2 C3 H3 119.1 . . ?
C4 C3 C2 121.8(2) . . ?
C4 C3 H3 119.1 . . ?
C3 C4 C5 117.2(2) . . ?
C3 C4 C7 121.7(2) . . ?
C5 C4 C7 121.0(2) . . ?
C4 C5 H5 118.9 . . ?
C6 C5 C4 122.1(2) . . ?
C6 C5 H5 118.9 . . ?
C1 C6 C24 118.1(2) . . ?
C5 C6 C1 119.5(2) . . ?
C5 C6 C24 122.3(2) . . ?
C4 C7 C9A 107.3(2) . . ?
C4 C7 C10B 101.2(6) . . ?
C8A C7 C4 111.7(2) . . ?
C8A C7 C9A 107.9(3) . . ?
C8A C7 C10A 109.3(3) . . ?
C10A C7 C4 113.2(2) . . ?
C10A C7 C9A 107.2(3) . . ?
C8B C7 C4 113.2(6) . . ?
C8B C7 C10B 101.5(8) . . ?
C9B C7 C4 111.7(8) . . ?
C9B C7 C8B 117.0(10) . . ?
C9B C7 C10B 110.4(11) . . ?
N1 C11 C2 110.1(2) . . ?
N1 C11 H11A 109.6 . . ?
N1 C11 H11B 109.6 . . ?
C2 C11 H11A 109.6 . . ?
C2 C11 H11B 109.6 . . ?
H11A C11 H11B 108.1 . . ?
N1 C12 H12A 109.0 . . ?
N1 C12 H12B 109.0 . . ?
N1 C12 C13 112.8(2) . . ?
H12A C12 H12B 107.8 . . ?
C13 C12 H12A 109.0 . . ?
C13 C12 H12B 109.0 . . ?
N2 C13 C12 115.7(2) . . ?
N2 C13 C14 122.4(2) . . ?
C14 C13 C12 121.9(2) . . ?
C13 C14 H14 120.7 . . ?
C13 C14 C15 118.7(3) . . ?
C15 C14 H14 120.7 . . ?
C14 C15 H15 120.5 . . ?
C16 C15 C14 119.1(3) . . ?
C16 C15 H15 120.5 . . ?
C15 C16 H16 120.6 . . ?
C17 C16 C15 118.8(3) . . ?
C17 C16 H16 120.6 . . ?
N2 C17 C16 122.4(2) . . ?
N2 C17 H17 118.8 . . ?
C16 C17 H17 118.8 . . ?
N1 C18 H18A 109.6 . . ?
N1 C18 H18B 109.6 . . ?
N1 C18 C19 110.3(2) . . ?
H18A C18 H18B 108.1 . . ?
C19 C18 H18A 109.6 . . ?
C19 C18 H18B 109.6 . . ?
N3 C19 C18 115.6(2) . . ?
N3 C19 C20 121.6(2) . . ?
C20 C19 C18 122.7(2) . . ?
C19 C20 H20 120.4 . . ?
C21 C20 C19 119.3(3) . . ?
C21 C20 H20 120.4 . . ?
C20 C21 H21 120.4 . . ?
C20 C21 C22 119.2(3) . . ?
C22 C21 H21 120.4 . . ?
C21 C22 H22 120.6 . . ?
C23 C22 C21 118.7(3) . . ?
C23 C22 H22 120.6 . . ?
N3 C23 C22 122.5(3) . . ?
N3 C23 H23 118.8 . . ?
C22 C23 H23 118.8 . . ?
N4 C24 H24A 109.7 . . ?
N4 C24 H24B 109.7 . . ?
C6 C24 N4 110.05(19) . . ?
C6 C24 H24A 109.7 . . ?
C6 C24 H24B 109.7 . . ?
H24A C24 H24B 108.2 . . ?
N4 C25 H25A 109.6 . . ?
N4 C25 H25B 109.6 . . ?
N4 C25 C26 110.3(2) . . ?
H25A C25 H25B 108.1 . . ?
C26 C25 H25A 109.6 . . ?
C26 C25 H25B 109.6 . . ?
N5 C26 C25 115.6(2) . . ?
N5 C26 C27 121.7(2) . . ?
C27 C26 C25 122.7(2) . . ?
C26 C27 H27 120.7 . . ?
C28 C27 C26 118.6(3) . . ?
C28 C27 H27 120.7 . . ?
C27 C28 H28 120.1 . . ?
C27 C28 C29 119.7(3) . . ?
C29 C28 H28 120.1 . . ?
C28 C29 H29 120.8 . . ?
C30 C29 C28 118.4(3) . . ?
C30 C29 H29 120.8 . . ?
N5 C30 C29 122.6(3) . . ?
N5 C30 H30 118.7 . . ?
C29 C30 H30 118.7 . . ?
N4 C31 H31A 109.0 . . ?
N4 C31 H31B 109.0 . . ?
N4 C31 C32 113.0(2) . . ?
H31A C31 H31B 107.8 . . ?
C32 C31 H31A 109.0 . . ?
C32 C31 H31B 109.0 . . ?
N6 C32 C31 116.5(2) . . ?
N6 C32 C33 122.3(2) . . ?
C33 C32 C31 121.1(2) . . ?
C32 C33 H33 120.7 . . ?
C32 C33 C34 118.6(3) . . ?
C34 C33 H33 120.7 . . ?
C33 C34 H34 120.5 . . ?
C35 C34 C33 119.1(3) . . ?
C35 C34 H34 120.5 . . ?
C34 C35 H35 120.5 . . ?
C36 C35 C34 119.0(3) . . ?
C36 C35 H35 120.5 . . ?
N6 C36 C35 122.2(3) . . ?
N6 C36 H36 118.9 . . ?
C35 C36 H36 118.9 . . ?
F1 C37 S1 110.3(2) . . ?
F2 C37 S1 110.4(2) . . ?
F2 C37 F1 107.3(3) . . ?
F3 C37 S1 112.2(2) . . ?
F3 C37 F1 108.0(3) . . ?
F3 C37 F2 108.4(3) . . ?
F4 C38 S2 110.3(2) . . ?
F5 C38 S2 110.7(2) . . ?
F5 C38 F4 107.8(3) . . ?
F6 C38 S2 112.5(2) . . ?
F6 C38 F4 108.6(3) . . ?
F6 C38 F5 106.8(3) . . ?
C7 C8A H8AA 109.5 . . ?
C7 C8A H8AB 109.5 . . ?
C7 C8A H8AC 109.5 . . ?
H8AA C8A H8AB 109.5 . . ?
H8AA C8A H8AC 109.5 . . ?
H8AB C8A H8AC 109.5 . . ?
C7 C9A H9AA 109.5 . . ?
C7 C9A H9AB 109.5 . . ?
C7 C9A H9AC 109.5 . . ?
H9AA C9A H9AB 109.5 . . ?
H9AA C9A H9AC 109.5 . . ?
H9AB C9A H9AC 109.5 . . ?
C7 C10A H10A 109.5 . . ?
C7 C10A H10B 109.5 . . ?
C7 C10A H10C 109.5 . . ?
H10A C10A H10B 109.5 . . ?
H10A C10A H10C 109.5 . . ?
H10B C10A H10C 109.5 . . ?
C7 C8B H8BA 109.5 . . ?
C7 C8B H8BB 109.5 . . ?
C7 C8B H8BC 109.5 . . ?
H8BA C8B H8BB 109.5 . . ?
H8BA C8B H8BC 109.5 . . ?
H8BB C8B H8BC 109.5 . . ?
C7 C9B H9BA 109.5 . . ?
C7 C9B H9BB 109.5 . . ?
C7 C9B H9BC 109.5 . . ?
H9BA C9B H9BB 109.5 . . ?
H9BA C9B H9BC 109.5 . . ?
H9BB C9B H9BC 109.5 . . ?
C7 C10B H10D 109.5 . . ?
C7 C10B H10E 109.5 . . ?
C7 C10B H10F 109.5 . . ?
H10D C10B H10E 109.5 . . ?
H10D C10B H10F 109.5 . . ?
H10E C10B H10F 109.5 . . ?
Cl1 C40A H40A 109.4 . . ?
Cl1 C40A H40B 109.4 . . ?
Cl2A C40A Cl1 111.3(2) . . ?
Cl2A C40A H40A 109.4 . . ?
Cl2A C40A H40B 109.4 . . ?
H40A C40A H40B 108.0 . . ?
Cl1 C40B H40C 109.6 . . ?
Cl1 C40B H40D 109.6 . . ?
Cl2B C40B Cl1 110.4(11) . . ?
Cl2B C40B H40C 109.6 . . ?
Cl2B C40B H40D 109.6 . . ?
H40C C40B H40D 108.1 . . ?
O8 S3 O9 115.31(12) . . ?
O8 S3 C39 102.50(14) . . ?
O9 S3 C39 102.47(13) . . ?
O10 S3 O8 116.04(13) . . ?
O10 S3 O9 114.34(13) . . ?
O10 S3 C39 103.47(16) . . ?
F7 C39 S3 111.4(2) . . ?
F8 C39 S3 112.1(2) . . ?
F8 C39 F7 106.5(2) . . ?
F8 C39 F9 107.2(3) . . ?
F9 C39 S3 111.8(2) . . ?
F9 C39 F7 107.6(3) . . ?

loop_
_geom_bond_atom_site_label_1
_geom_bond_atom_site_label_2
_geom_bond_distance
_geom_bond_site_symmetry_2
_geom_bond_publ_flag
Ni1 O1 1.9983(18) . ?
Ni1 O2 2.0808(18) . ?
Ni1 O5 2.334(3) . ?
Ni1 N1 2.062(2) . ?
Ni1 N2 2.130(2) . ?
Ni1 N3 2.021(2) . ?
Ni2 O1 2.0014(18) . ?
Ni2 O4 2.267(2) . ?
Ni2 O7 2.0738(19) . ?
Ni2 N4 2.062(2) . ?
Ni2 N5 2.035(2) . ?
Ni2 N6 2.134(2) . ?
S1 O2 1.4454(19) . ?
S1 O3 1.416(2) . ?
S1 O4 1.447(2) . ?
S1 C37 1.820(3) . ?
S2 O5 1.443(3) . ?
S2 O6 1.415(3) . ?
S2 O7 1.4420(19) . ?
S2 C38 1.815(3) . ?
F1 C37 1.323(4) . ?
F2 C37 1.320(4) . ?
F3 C37 1.296(4) . ?
F4 C38 1.334(4) . ?
F5 C38 1.319(4) . ?
F6 C38 1.307(4) . ?
O1 C1 1.370(3) . ?
N1 C11 1.497(3) . ?
N1 C12 1.486(3) . ?
N1 C18 1.482(3) . ?
N2 C13 1.343(3) . ?
N2 C17 1.343(3) . ?
N3 C19 1.347(3) . ?
N3 C23 1.344(3) . ?
N4 C24 1.501(3) . ?
N4 C25 1.476(3) . ?
N4 C31 1.492(3) . ?
N5 C26 1.345(3) . ?
N5 C30 1.343(3) . ?
N6 C32 1.339(3) . ?
N6 C36 1.344(3) . ?
C1 C2 1.394(4) . ?
C1 C6 1.398(4) . ?
C2 C3 1.396(4) . ?
C2 C11 1.499(3) . ?
C3 H3 0.9500 . ?
C3 C4 1.396(4) . ?
C4 C5 1.398(4) . ?
C4 C7 1.532(3) . ?
C5 H5 0.9500 . ?
C5 C6 1.392(4) . ?
C6 C24 1.501(3) . ?
C7 C8A 1.510(4) . ?
C7 C9A 1.575(4) . ?
C7 C10A 1.528(4) . ?
C7 C8B 1.522(16) . ?
C7 C9B 1.372(18) . ?
C7 C10B 1.698(17) . ?
C11 H11A 0.9900 . ?
C11 H11B 0.9900 . ?
C12 H12A 0.9900 . ?
C12 H12B 0.9900 . ?
C12 C13 1.511(4) . ?
C13 C14 1.379(4) . ?
C14 H14 0.9500 . ?
C14 C15 1.390(4) . ?
C15 H15 0.9500 . ?
C15 C16 1.385(4) . ?
C16 H16 0.9500 . ?
C16 C17 1.378(4) . ?
C17 H17 0.9500 . ?
C18 H18A 0.9900 . ?
C18 H18B 0.9900 . ?
C18 C19 1.506(4) . ?
C19 C20 1.385(4) . ?
C20 H20 0.9500 . ?
C20 C21 1.378(4) . ?
C21 H21 0.9500 . ?
C21 C22 1.386(4) . ?
C22 H22 0.9500 . ?
C22 C23 1.377(4) . ?
C23 H23 0.9500 . ?
C24 H24A 0.9900 . ?
C24 H24B 0.9900 . ?
C25 H25A 0.9900 . ?
C25 H25B 0.9900 . ?
C25 C26 1.507(4) . ?
C26 C27 1.390(4) . ?
C27 H27 0.9500 . ?
C27 C28 1.384(4) . ?
C28 H28 0.9500 . ?
C28 C29 1.385(4) . ?
C29 H29 0.9500 . ?
C29 C30 1.376(4) . ?
C30 H30 0.9500 . ?
C31 H31A 0.9900 . ?
C31 H31B 0.9900 . ?
C31 C32 1.504(4) . ?
C32 C33 1.379(4) . ?
C33 H33 0.9500 . ?
C33 C34 1.388(4) . ?
C34 H34 0.9500 . ?
C34 C35 1.383(5) . ?
C35 H35 0.9500 . ?
C35 C36 1.375(4) . ?
C36 H36 0.9500 . ?
C8A H8AA 0.9800 . ?
C8A H8AB 0.9800 . ?
C8A H8AC 0.9800 . ?
C9A H9AA 0.9800 . ?
C9A H9AB 0.9800 . ?
C9A H9AC 0.9800 . ?
C10A H10A 0.9800 . ?
C10A H10B 0.9800 . ?
C10A H10C 0.9800 . ?
C8B H8BA 0.9800 . ?
C8B H8BB 0.9800 . ?
C8B H8BC 0.9800 . ?
C9B H9BA 0.9800 . ?
C9B H9BB 0.9800 . ?
C9B H9BC 0.9800 . ?
C10B H10D 0.9800 . ?
C10B H10E 0.9800 . ?
C10B H10F 0.9800 . ?
Cl1 C40A 1.772(4) . ?
Cl1 C40B 1.790(14) . ?
Cl2A C40A 1.764(4) . ?
C40A H40A 0.9900 . ?
C40A H40B 0.9900 . ?
Cl2B C40B 1.759(15) . ?
C40B H40C 0.9900 . ?
C40B H40D 0.9900 . ?
S3 O8 1.441(2) . ?
S3 O9 1.441(2) . ?
S3 O10 1.438(2) . ?
S3 C39 1.825(3) . ?
F7 C39 1.339(3) . ?
F8 C39 1.328(4) . ?
F9 C39 1.330(4) . ?

loop_
_geom_torsion_atom_site_label_1
_geom_torsion_atom_site_label_2
_geom_torsion_atom_site_label_3
_geom_torsion_atom_site_label_4
_geom_torsion
_geom_torsion_site_symmetry_1
_geom_torsion_site_symmetry_2
_geom_torsion_site_symmetry_3
_geom_torsion_site_symmetry_4
_geom_torsion_publ_flag
Ni1 O1 C1 C2 -55.1(3) . . . . ?
Ni1 O1 C1 C6 125.6(2) . . . . ?
Ni1 N1 C11 C2 -60.8(2) . . . . ?
Ni1 N1 C12 C13 29.5(2) . . . . ?
Ni1 N1 C18 C19 37.5(2) . . . . ?
Ni1 N2 C13 C12 18.9(3) . . . . ?
Ni1 N2 C13 C14 -163.8(2) . . . . ?
Ni1 N2 C17 C16 161.9(2) . . . . ?
Ni1 N3 C19 C18 -3.3(3) . . . . ?
Ni1 N3 C19 C20 174.2(2) . . . . ?
Ni1 N3 C23 C22 -173.3(2) . . . . ?
Ni2 O1 C1 C2 121.6(2) . . . . ?
Ni2 O1 C1 C6 -57.6(3) . . . . ?
Ni2 N4 C24 C6 -57.2(2) . . . . ?
Ni2 N4 C25 C26 39.1(2) . . . . ?
Ni2 N4 C31 C32 31.8(2) . . . . ?
Ni2 N5 C26 C25 -9.0(3) . . . . ?
Ni2 N5 C26 C27 169.0(2) . . . . ?
Ni2 N5 C30 C29 -168.9(2) . . . . ?
Ni2 N6 C32 C31 16.2(3) . . . . ?
Ni2 N6 C32 C33 -166.6(2) . . . . ?
Ni2 N6 C36 C35 165.8(2) . . . . ?
O1 C1 C2 C3 179.9(2) . . . . ?
O1 C1 C2 C11 1.2(3) . . . . ?
O1 C1 C6 C5 179.0(2) . . . . ?
O1 C1 C6 C24 0.9(3) . . . . ?
O2 S1 O4 Ni2 53.1(2) . . . . ?
O2 S1 C37 F1 -68.8(3) . . . . ?
O2 S1 C37 F2 172.8(2) . . . . ?
O2 S1 C37 F3 51.7(3) . . . . ?
O3 S1 O2 Ni1 97.00(19) . . . . ?
O3 S1 O4 Ni2 -81.9(2) . . . . ?
O3 S1 C37 F1 51.6(3) . . . . ?
O3 S1 C37 F2 -66.8(3) . . . . ?
O3 S1 C37 F3 172.1(2) . . . . ?
O4 S1 O2 Ni1 -38.5(2) . . . . ?
O4 S1 C37 F1 173.2(2) . . . . ?
O4 S1 C37 F2 54.8(3) . . . . ?
O4 S1 C37 F3 -66.3(3) . . . . ?
O5 S2 O7 Ni2 -29.7(2) . . . . ?
O5 S2 C38 F4 72.2(3) . . . . ?
O5 S2 C38 F5 -47.1(3) . . . . ?
O5 S2 C38 F6 -166.4(3) . . . . ?
O6 S2 O5 Ni1 -106.3(3) . . . . ?
O6 S2 O7 Ni2 107.6(2) . . . . ?
O6 S2 C38 F4 -49.8(3) . . . . ?
O6 S2 C38 F5 -169.1(3) . . . . ?
O6 S2 C38 F6 71.6(3) . . . . ?
O7 S2 O5 Ni1 29.9(3) . . . . ?
O7 S2 C38 F4 -169.6(2) . . . . ?
O7 S2 C38 F5 71.2(3) . . . . ?
O7 S2 C38 F6 -48.2(3) . . . . ?
N1 C12 C13 N2 -33.4(3) . . . . ?
N1 C12 C13 C14 149.3(2) . . . . ?
N1 C18 C19 N3 -23.9(3) . . . . ?
N1 C18 C19 C20 158.6(2) . . . . ?
N2 C13 C14 C15 -0.6(4) . . . . ?
N3 C19 C20 C21 -0.1(4) . . . . ?
N4 C25 C26 N5 -21.2(3) . . . . ?
N4 C25 C26 C27 160.8(3) . . . . ?
N4 C31 C32 N6 -33.5(3) . . . . ?
N4 C31 C32 C33 149.3(2) . . . . ?
N5 C26 C27 C28 0.9(4) . . . . ?
N6 C32 C33 C34 -1.7(4) . . . . ?
C1 C2 C3 C4 0.8(4) . . . . ?
C1 C2 C11 N1 63.6(3) . . . . ?
C1 C6 C24 N4 62.6(3) . . . . ?
C2 C1 C6 C5 -0.3(4) . . . . ?
C2 C1 C6 C24 -178.3(2) . . . . ?
C2 C3 C4 C5 0.3(4) . . . . ?
C2 C3 C4 C7 177.6(2) . . . . ?
C3 C2 C11 N1 -115.1(3) . . . . ?
C3 C4 C5 C6 -1.4(4) . . . . ?
C3 C4 C7 C8A 132.7(3) . . . . ?
C3 C4 C7 C9A -109.3(3) . . . . ?
C3 C4 C7 C10A 8.8(4) . . . . ?
C3 C4 C7 C8B -178.1(6) . . . . ?
C3 C4 C7 C9B -43.5(10) . . . . ?
C3 C4 C7 C10B 74.0(7) . . . . ?
C4 C5 C6 C1 1.4(4) . . . . ?
C4 C5 C6 C24 179.4(2) . . . . ?
C5 C4 C7 C8A -50.1(3) . . . . ?
C5 C4 C7 C9A 68.0(3) . . . . ?
C5 C4 C7 C10A -173.9(3) . . . . ?
C5 C4 C7 C8B -0.9(7) . . . . ?
C5 C4 C7 C9B 133.7(10) . . . . ?
C5 C4 C7 C10B -108.7(7) . . . . ?
C5 C6 C24 N4 -115.4(3) . . . . ?
C6 C1 C2 C3 -0.8(4) . . . . ?
C6 C1 C2 C11 -179.6(2) . . . . ?
C7 C4 C5 C6 -178.8(2) . . . . ?
C11 N1 C12 C13 -92.7(2) . . . . ?
C11 N1 C18 C19 158.5(2) . . . . ?
C11 C2 C3 C4 179.5(2) . . . . ?
C12 N1 C11 C2 59.6(3) . . . . ?
C12 N1 C18 C19 -79.2(3) . . . . ?
C12 C13 C14 C15 176.5(2) . . . . ?
C13 N2 C17 C16 0.1(4) . . . . ?
C13 C14 C15 C16 -0.5(4) . . . . ?
C14 C15 C16 C17 1.4(4) . . . . ?
C15 C16 C17 N2 -1.2(4) . . . . ?
C17 N2 C13 C12 -176.4(2) . . . . ?
C17 N2 C13 C14 0.9(4) . . . . ?
C18 N1 C11 C2 -178.4(2) . . . . ?
C18 N1 C12 C13 144.6(2) . . . . ?
C18 C19 C20 C21 177.3(3) . . . . ?
C19 N3 C23 C22 0.7(4) . . . . ?
C19 C20 C21 C22 0.6(4) . . . . ?
C20 C21 C22 C23 -0.5(4) . . . . ?
C21 C22 C23 N3 -0.2(4) . . . . ?
C23 N3 C19 C18 -178.1(2) . . . . ?
C23 N3 C19 C20 -0.6(4) . . . . ?
C24 N4 C25 C26 162.0(2) . . . . ?
C24 N4 C31 C32 -91.8(2) . . . . ?
C25 N4 C24 C6 -175.3(2) . . . . ?
C25 N4 C31 C32 145.7(2) . . . . ?
C25 C26 C27 C28 178.8(3) . . . . ?
C26 N5 C30 C29 0.3(4) . . . . ?
C26 C27 C28 C29 1.5(4) . . . . ?
C27 C28 C29 C30 -2.9(4) . . . . ?
C28 C29 C30 N5 2.0(4) . . . . ?
C30 N5 C26 C25 -179.8(2) . . . . ?
C30 N5 C26 C27 -1.8(4) . . . . ?
C31 N4 C24 C6 62.7(3) . . . . ?
C31 N4 C25 C26 -75.9(3) . . . . ?
C31 C32 C33 C34 175.3(3) . . . . ?
C32 N6 C36 C35 0.5(4) . . . . ?
C32 C33 C34 C35 0.5(4) . . . . ?
C33 C34 C35 C36 1.2(4) . . . . ?
C34 C35 C36 N6 -1.7(4) . . . . ?
C36 N6 C32 C31 -175.9(2) . . . . ?
C36 N6 C32 C33 1.3(4) . . . . ?
C37 S1 O2 Ni1 -148.67(16) . . . . ?
C37 S1 O4 Ni2 163.41(19) . . . . ?
C38 S2 O5 Ni1 140.3(3) . . . . ?
C38 S2 O7 Ni2 -139.58(18) . . . . ?
O8 S3 C39 F7 177.3(2) . . . . ?
O8 S3 C39 F8 -63.4(3) . . . . ?
O8 S3 C39 F9 56.9(2) . . . . ?
O9 S3 C39 F7 57.5(3) . . . . ?
O9 S3 C39 F8 176.7(2) . . . . ?
O9 S3 C39 F9 -62.9(2) . . . . ?
O10 S3 C39 F7 -61.7(3) . . . . ?
O10 S3 C39 F8 57.6(3) . . . . ?
O10 S3 C39 F9 178.0(2) . . . . ?
